data_2010772
loop_
_publ_author_name
'Renganayaki, S.'
'Subramanian, E.'
'Shanmuga Sundara Raj, S.'
'Fun, Hoong-Kun'

_publ_section_title
;
 <i>N</i>-Benzyl-2'-iodocinnamanilide and
 <i>N</i>-benzyl-2'-iodo-4'-methyl-2-phenylcinnamanilide
;
_journal_issue 3
_journal_name_full 'Acta Crystallographica Section C'
_journal_page_first 349
_journal_page_last 350
_journal_paper_doi 10.1107/S0108270199015243
_journal_volume 56
_journal_year 2000
_chemical_formula_moiety 'C22 H18 I N O'
_chemical_formula_sum 'C22 H18 I N O'
_chemical_formula_weight 439.27
_chemical_name_systematic
;
N-benzyl-2'-iodocinnamanilide
;
_space_group_IT_number 61
_symmetry_cell_setting orthorhombic
_symmetry_space_group_name_Hall '-P 2ac 2ab'
_symmetry_space_group_name_H-M 'P b c a'
_audit_creation_method SHELXL-97
_cell_angle_alpha 90.00
_cell_angle_beta 90.00
_cell_angle_gamma 90.00
_cell_formula_units_Z 8
_cell_length_a 17.7759(3)
_cell_length_b 9.0661(2)
_cell_length_c 23.5939(3)
_cell_measurement_reflns_used 8192
_cell_measurement_temperature 293(2)
_cell_measurement_theta_max 28.37
_cell_measurement_theta_min 1.73
_cell_volume 3802.35(12)
_computing_cell_refinement 'SAINT (Siemens, 1996)'
_computing_data_collection 'SMART (Siemens, 1996)'
_computing_data_reduction SAINT
_computing_molecular_graphics SHELXTL
_computing_publication_material 'SHELXTL and PLATON (Spek, 1990)'
_computing_structure_refinement SHELXTL
_computing_structure_solution 'SHELXTL (Sheldrick, 1997)'
_diffrn_ambient_temperature 293(2)
_diffrn_detector_area_resol_mean 8.33
_diffrn_measured_fraction_theta_full .986
_diffrn_measured_fraction_theta_max .986
_diffrn_measurement_device_type 'Siemens SMART CCD area detector'
_diffrn_measurement_method '\w scan'
_diffrn_radiation_monochromator graphite
_diffrn_radiation_source 'fine-focus sealed tube'
_diffrn_radiation_type MoK\a
_diffrn_radiation_wavelength .71073
_diffrn_reflns_av_R_equivalents .06
_diffrn_reflns_av_sigmaI/netI .071
_diffrn_reflns_limit_h_max 13
_diffrn_reflns_limit_h_min -23
_diffrn_reflns_limit_k_max 12
_diffrn_reflns_limit_k_min -11
_diffrn_reflns_limit_l_max 30
_diffrn_reflns_limit_l_min -31
_diffrn_reflns_number 27608
_diffrn_reflns_theta_full 28.31
_diffrn_reflns_theta_max 28.31
_diffrn_reflns_theta_min 1.73
_exptl_absorpt_coefficient_mu 1.693
_exptl_absorpt_correction_T_max .901
_exptl_absorpt_correction_T_min .721
_exptl_absorpt_correction_type empirical
_exptl_absorpt_process_details 'SADABS (Sheldrick, 1996)'
_exptl_crystal_colour colourless
_exptl_crystal_density_diffrn 1.535
_exptl_crystal_density_method 'not measured'
_exptl_crystal_description plate
_exptl_crystal_F_000 1744
_exptl_crystal_size_max .28
_exptl_crystal_size_mid .14
_exptl_crystal_size_min .06
_refine_diff_density_max .514
_refine_diff_density_min -1.213
_refine_ls_extinction_method none
_refine_ls_goodness_of_fit_ref 1.091
_refine_ls_hydrogen_treatment constr
_refine_ls_matrix_type full
_refine_ls_number_parameters 226
_refine_ls_number_reflns 4666
_refine_ls_number_restraints 0
_refine_ls_restrained_S_all 1.091
_refine_ls_R_factor_all .127
_refine_ls_R_factor_gt .059
_refine_ls_shift/su_max .001
_refine_ls_shift/su_mean .000
_refine_ls_structure_factor_coef Fsqd
_refine_ls_weighting_details 'calc w = 1/[\s^2^(Fo^2^)+(0.0230P)^2^+2.0205P] where P=(Fo^2^+2Fc^2^)/3'
_refine_ls_weighting_scheme calc
_refine_ls_wR_factor_ref .095
_reflns_number_gt 2674
_reflns_number_total 4666
_reflns_threshold_expression I>2\s(I)
_cod_data_source_file sk1348.cif
_cod_data_source_block I
_cod_original_sg_symbol_H-M 'P b c a '
_cod_database_code 2010772
_cod_database_fobs_code 2010772

loop_
_symmetry_equiv_pos_as_xyz
'x, y, z'
'-x+1/2, -y, z+1/2'
'-x, y+1/2, -z+1/2'
'x+1/2, -y+1/2, -z'
'-x, -y, -z'
'x-1/2, y, -z-1/2'
'x, -y-1/2, z-1/2'
'-x-1/2, y-1/2, z'

loop_
_atom_site_label
_atom_site_fract_x
_atom_site_fract_y
_atom_site_fract_z
_atom_site_U_iso_or_equiv
_atom_site_adp_type
_atom_site_calc_flag
_atom_site_refinement_flags
_atom_site_occupancy
_atom_site_disorder_assembly
_atom_site_disorder_group
_atom_site_type_symbol
I1 .075929(17) -.92867(4) .388766(11) .05872(12) Uani d . 1 . . I
C1 .1481(2) -.3688(5) .41637(16) .0444(10) Uani d . 1 . . C
C2 .0760(3) -.3718(5) .43782(19) .0638(13) Uani d . 1 . . C
H2A .0414 -.4390 .4234 .077 Uiso calc R 1 . . H
C3 .0541(3) -.2757(6) .4808(2) .0718(15) Uani d . 1 . . C
H3A .0055 -.2798 .4952 .086 Uiso calc R 1 . . H
C4 .1041(3) -.1757(6) .50170(19) .0706(15) Uani d . 1 . . C
H4A .0895 -.1120 .5306 .085 Uiso calc R 1 . . H
C5 .1756(3) -.1683(6) .4806(2) .0711(15) Uani d . 1 . . C
H5A .2093 -.0991 .4947 .085 Uiso calc R 1 . . H
C6 .1976(2) -.2645(5) .43803(18) .0575(12) Uani d . 1 . . C
H6A .2463 -.2590 .4237 .069 Uiso calc R 1 . . H
C7 .1745(2) -.4687(5) .37182(16) .0481(11) Uani d . 1 . . C
H7A .2259 -.4673 .3646 .058 Uiso calc R 1 . . H
C8 .1345(2) -.5601(5) .34077(16) .0436(10) Uani d . 1 . . C
H8A .0824 -.5609 .3442 .052 Uiso calc R 1 . . H
C9 .1717(2) -.6617(5) .30040(16) .0423(10) Uani d . 1 . . C
O10 .24004(15) -.6593(4) .29306(13) .0617(9) Uani d . 1 . . O
N11 .12722(17) -.7591(3) .27217(12) .0377(8) Uani d . 1 . . N
C12 .1631(2) -.8705(4) .23522(15) .0448(10) Uani d . 1 . . C
H12A .1371 -.9638 .2399 .054 Uiso calc R 1 . . H
H12B .2148 -.8844 .2474 .054 Uiso calc R 1 . . H
C13 .1628(2) -.8298(5) .17298(17) .0450(10) Uani d . 1 . . C
C14 .1913(3) -.6977(6) .15458(18) .0615(13) Uani d . 1 . . C
H14A .2111 -.6315 .1808 .074 Uiso calc R 1 . . H
C15 .1912(3) -.6615(8) .0978(2) .0852(18) Uani d . 1 . . C
H15A .2110 -.5717 .0860 .102 Uiso calc R 1 . . H
C16 .1618(3) -.7577(10) .0589(3) .098(2) Uani d . 1 . . C
H16A .1609 -.7328 .0207 .118 Uiso calc R 1 . . H
C17 .1341(4) -.8898(9) .0766(2) .097(2) Uani d . 1 . . C
H17A .1145 -.9556 .0501 .116 Uiso calc R 1 . . H
C18 .1347(3) -.9277(6) .1336(2) .0725(14) Uani d . 1 . . C
H18A .1161 -1.0187 .1452 .087 Uiso calc R 1 . . H
C19 .0469(2) -.7693(4) .27671(16) .0364(9) Uani d . 1 . . C
C20 .0022(2) -.7193(5) .23274(17) .0475(11) Uani d . 1 . . C
H20A .0244 -.6727 .2019 .057 Uiso calc R 1 . . H
C21 -.0748(2) -.7374(5) .23398(19) .0542(11) Uani d . 1 . . C
H21A -.1040 -.7063 .2035 .065 Uiso calc R 1 . . H
C22 -.1081(2) -.8013(5) .2802(2) .0581(13) Uani d . 1 . . C
H22A -.1601 -.8113 .2814 .070 Uiso calc R 1 . . H
C23 -.0651(2) -.8511(5) .32492(18) .0530(11) Uani d . 1 . . C
H23A -.0880 -.8936 .3564 .064 Uiso calc R 1 . . H
C24 .0125(2) -.8372(4) .32275(15) .0400(10) Uani d . 1 . . C

loop_
_atom_site_aniso_label
_atom_site_aniso_U_11
_atom_site_aniso_U_22
_atom_site_aniso_U_33
_atom_site_aniso_U_12
_atom_site_aniso_U_13
_atom_site_aniso_U_23
I1 .05869(19) .0728(2) .04466(16) .00328(18) -.00243(15) .01247(15)
C1 .046(3) .044(3) .043(2) -.002(2) -.004(2) .002(2)
C2 .063(3) .068(3) .061(3) -.015(3) .009(3) -.011(2)
C3 .071(4) .084(4) .060(3) -.002(3) .019(3) -.008(3)
C4 .089(4) .077(4) .045(3) .016(3) -.005(3) -.013(3)
C5 .072(4) .075(4) .066(3) .001(3) -.019(3) -.021(3)
C6 .045(3) .066(3) .062(3) .003(2) -.009(2) -.012(2)
C7 .040(2) .052(3) .052(2) -.003(2) -.005(2) .001(2)
C8 .030(2) .048(3) .052(2) -.003(2) -.0002(18) .000(2)
C9 .038(2) .048(3) .042(2) -.003(2) -.0014(19) .0028(19)
O10 .0310(17) .077(2) .077(2) -.0051(16) .0060(15) -.0131(17)
N11 .0304(17) .041(2) .0422(18) .0009(16) .0049(15) -.0038(15)
C12 .040(2) .038(2) .056(3) .003(2) .008(2) .0003(19)
C13 .036(2) .051(3) .048(2) .005(2) .0066(19) -.004(2)
C14 .065(3) .067(4) .052(3) -.005(3) .005(2) .010(2)
C15 .072(4) .113(5) .071(4) .004(4) .015(3) .029(3)
C16 .077(4) .162(8) .057(4) .033(5) .011(3) .016(4)
C17 .093(5) .135(7) .061(4) .022(5) -.013(3) -.031(4)
C18 .078(4) .076(4) .064(3) .002(3) -.001(3) -.012(3)
C19 .031(2) .033(2) .045(2) .0000(17) -.0004(17) -.0053(18)
C20 .048(3) .048(3) .047(2) .005(2) -.003(2) .0006(19)
C21 .048(3) .055(3) .059(3) .010(3) -.020(2) -.004(2)
C22 .030(2) .066(3) .078(3) .000(2) -.007(2) -.015(3)
C23 .039(3) .062(3) .058(3) -.007(2) .005(2) -.002(2)
C24 .034(2) .045(3) .041(2) -.0014(19) .0006(18) -.0076(18)

loop_
_atom_type_symbol
_atom_type_description
_atom_type_scat_dispersion_real
_atom_type_scat_dispersion_imag
_atom_type_scat_source
C C .0033 .0016 'International Tables Vol C Tables 4.2.6.8 and 6.1.1.4'
H H .0000 .0000 'International Tables Vol C Tables 4.2.6.8 and 6.1.1.4'
N N .0061 .0033 'International Tables Vol C Tables 4.2.6.8 and 6.1.1.4'
O O .0106 .0060 'International Tables Vol C Tables 4.2.6.8 and 6.1.1.4'
I I -.4742 1.8119 'International Tables Vol C Tables 4.2.6.8 and 6.1.1.4'

loop_
_geom_angle_atom_site_label_1
_geom_angle_atom_site_label_2
_geom_angle_atom_site_label_3
_geom_angle
C2 C1 C6 117.8(4)
C2 C1 C7 123.3(4)
C6 C1 C7 118.9(4)
C1 C2 C3 121.0(5)
C1 C2 H2A 119.5
C3 C2 H2A 119.5
C4 C3 C2 119.9(5)
C4 C3 H3A 120.1
C2 C3 H3A 120.1
C3 C4 C5 120.4(5)
C3 C4 H4A 119.8
C5 C4 H4A 119.8
C4 C5 C6 119.7(5)
C4 C5 H5A 120.1
C6 C5 H5A 120.1
C5 C6 C1 121.1(4)
C5 C6 H6A 119.5
C1 C6 H6A 119.5
C8 C7 C1 128.1(4)
C8 C7 H7A 116.0
C1 C7 H7A 116.0
C7 C8 C9 120.6(4)
C7 C8 H8A 119.7
C9 C8 H8A 119.7
O10 C9 N11 121.2(4)
O10 C9 C8 121.5(4)
N11 C9 C8 117.3(3)
C9 N11 C19 125.7(3)
C9 N11 C12 118.8(3)
C19 N11 C12 115.4(3)
N11 C12 C13 113.8(3)
N11 C12 H12A 108.8
C13 C12 H12A 108.8
N11 C12 H12B 108.8
C13 C12 H12B 108.8
H12A C12 H12B 107.7
C14 C13 C18 118.9(4)
C14 C13 C12 121.2(4)
C18 C13 C12 119.9(4)
C13 C14 C15 120.9(5)
C13 C14 H14A 119.5
C15 C14 H14A 119.5
C16 C15 C14 120.1(6)
C16 C15 H15A 120.0
C14 C15 H15A 120.0
C17 C16 C15 119.5(6)
C17 C16 H16A 120.2
C15 C16 H16A 120.2
C16 C17 C18 120.8(6)
C16 C17 H17A 119.6
C18 C17 H17A 119.6
C13 C18 C17 119.8(5)
C13 C18 H18A 120.1
C17 C18 H18A 120.1
C20 C19 C24 118.6(3)
C20 C19 N11 119.7(3)
C24 C19 N11 121.6(3)
C21 C20 C19 121.0(4)
C21 C20 H20A 119.5
C19 C20 H20A 119.5
C22 C21 C20 119.8(4)
C22 C21 H21A 120.1
C20 C21 H21A 120.1
C21 C22 C23 120.6(4)
C21 C22 H22A 119.7
C23 C22 H22A 119.7
C22 C23 C24 119.6(4)
C22 C23 H23A 120.2
C24 C23 H23A 120.2
C23 C24 C19 120.5(4)
C23 C24 I1 118.2(3)
C19 C24 I1 121.3(3)

loop_
_geom_bond_atom_site_label_1
_geom_bond_atom_site_label_2
_geom_bond_site_symmetry_2
_geom_bond_distance
_geom_bond_publ_flag
I1 C24 . 2.094(4) y
C1 C2 . 1.379(6) ?
C1 C6 . 1.389(6) ?
C1 C7 . 1.464(6) ?
C2 C3 . 1.392(6) ?
C2 H2A . .9300 ?
C3 C4 . 1.362(7) ?
C3 H3A . .9300 ?
C4 C5 . 1.366(7) ?
C4 H4A . .9300 ?
C5 C6 . 1.386(6) ?
C5 H5A . .9300 ?
C6 H6A . .9300 ?
C7 C8 . 1.315(5) ?
C7 H7A . .9300 ?
C8 C9 . 1.481(5) ?
C8 H8A . .9300 ?
C9 O10 . 1.227(4) ?
C9 N11 . 1.360(5) y
N11 C19 . 1.434(4) y
N11 C12 . 1.479(5) y
C12 C13 . 1.514(5) ?
C12 H12A . .9700 ?
C12 H12B . .9700 ?
C13 C14 . 1.371(6) ?
C13 C18 . 1.379(6) ?
C14 C15 . 1.379(6) ?
C14 H14A . .9300 ?
C15 C16 . 1.369(8) ?
C15 H15A . .9300 ?
C16 C17 . 1.361(8) ?
C16 H16A . .9300 ?
C17 C18 . 1.388(7) ?
C17 H17A . .9300 ?
C18 H18A . .9300 ?
C19 C20 . 1.384(5) ?
C19 C24 . 1.391(5) ?
C20 C21 . 1.379(5) ?
C20 H20A . .9300 ?
C21 C22 . 1.369(6) ?
C21 H21A . .9300 ?
C22 C23 . 1.379(6) ?
C22 H22A . .9300 ?
C23 C24 . 1.386(5) ?
C23 H23A . .9300 ?

loop_
_geom_torsion_atom_site_label_1
_geom_torsion_atom_site_label_2
_geom_torsion_atom_site_label_3
_geom_torsion_atom_site_label_4
_geom_torsion
C6 C1 C2 C3 -1.6(7)
C7 C1 C2 C3 179.1(4)
C1 C2 C3 C4 .8(8)
C2 C3 C4 C5 .4(8)
C3 C4 C5 C6 -.7(8)
C4 C5 C6 C1 -.1(7)
C2 C1 C6 C5 1.2(7)
C7 C1 C6 C5 -179.4(4)
C2 C1 C7 C8 9.4(7)
C6 C1 C7 C8 -169.9(4)
C1 C7 C8 C9 -175.3(4)
C7 C8 C9 O10 -3.1(6)
C7 C8 C9 N11 176.2(4)
O10 C9 N11 C19 -178.7(4)
C8 C9 N11 C19 2.0(6)
O10 C9 N11 C12 4.4(6)
C8 C9 N11 C12 -174.9(3)
C9 N11 C12 C13 -98.9(4)
C19 N11 C12 C13 83.8(4)
N11 C12 C13 C14 54.0(5)
N11 C12 C13 C18 -127.1(4)
C18 C13 C14 C15 .8(7)
C12 C13 C14 C15 179.8(4)
C13 C14 C15 C16 .4(8)
C14 C15 C16 C17 -1.1(9)
C15 C16 C17 C18 .5(10)
C14 C13 C18 C17 -1.4(7)
C12 C13 C18 C17 179.7(4)
C16 C17 C18 C13 .7(9)
C9 N11 C19 C20 106.5(4)
C12 N11 C19 C20 -76.5(5)
C9 N11 C19 C24 -77.9(5)
C12 N11 C19 C24 99.2(4)
C24 C19 C20 C21 -.7(6)
N11 C19 C20 C21 175.2(4)
C19 C20 C21 C22 2.2(7)
C20 C21 C22 C23 -1.6(7)
C21 C22 C23 C24 -.6(7)
C22 C23 C24 C19 2.2(6)
C22 C23 C24 I1 -175.4(3)
C20 C19 C24 C23 -1.5(6)
N11 C19 C24 C23 -177.3(4)
C20 C19 C24 I1 176.0(3)
N11 C19 C24 I1 .2(5)

loop_
_cod_related_entry_id
_cod_related_entry_database
_cod_related_entry_code
1 ChemSpider 30652278
